data_4032558
loop_
_publ_author_name
'Peterson, Joshua P.'
'Geraskina, Margarita R.'
'Zhang, Rui'
'Winter, Arthur H.'

_publ_section_title
;
 Effect of Substituents on the Bond Strength of Air-Stable Dicyanomethyl
 Radical Thermochromes.
;
_journal_issue 12
_journal_name_full 'The Journal of organic chemistry'
_journal_page_first 6497
_journal_page_last 6501
_journal_paper_doi 10.1021/acs.joc.7b01188
_journal_volume 82
_journal_year 2017
_chemical_formula_sum 'C11 H11 N3'
_chemical_formula_weight 185.23
_space_group_crystal_system monoclinic
_space_group_IT_number 14
_space_group_name_Hall '-P 2ybc'
_space_group_name_H-M_alt 'P 1 21/c 1'
_symmetry_space_group_name_Hall '-P 2ybc'
_symmetry_space_group_name_H-M 'P 1 21/c 1'
_atom_sites_solution_hydrogens geom
_cell_angle_alpha 90.00(3)
_cell_angle_beta 96.34(3)
_cell_angle_gamma 90.00(3)
_cell_formula_units_Z 4
_cell_length_a 8.032(2)
_cell_length_b 6.421(2)
_cell_length_c 19.345(4)
_cell_measurement_reflns_used 9940
_cell_measurement_temperature 173.(2)
_cell_measurement_theta_max 68.2113
_cell_measurement_theta_min 4.5972
_cell_volume 991.6(4)
_computing_cell_refinement 'SAINT V8.37A (Bruker AXS Inc., 2015)'
_computing_data_reduction 'SAINT V8.37A (Bruker AXS Inc., 2015)'
_computing_structure_refinement 'SHELXL-2014/7 (Sheldrick, 2014)'
_computing_structure_solution 'XT, VERSION 2014/5'
_diffrn_ambient_temperature 173.(2)
_diffrn_detector_area_resol_mean 8.3333
_diffrn_measured_fraction_theta_full 0.940
_diffrn_measured_fraction_theta_max 0.940
_diffrn_radiation_wavelength 1.54184
_diffrn_reflns_av_R_equivalents 0.0350
_diffrn_reflns_av_unetI/netI 0.0183
_diffrn_reflns_limit_h_max 9
_diffrn_reflns_limit_h_min -9
_diffrn_reflns_limit_k_max 6
_diffrn_reflns_limit_k_min -7
_diffrn_reflns_limit_l_max 22
_diffrn_reflns_limit_l_min -22
_diffrn_reflns_number 14786
_diffrn_reflns_theta_full 68.29
_diffrn_reflns_theta_max 68.29
_diffrn_reflns_theta_min 4.60
_exptl_absorpt_coefficient_mu 0.611
_exptl_absorpt_correction_T_max 0.96
_exptl_absorpt_correction_T_min 0.87
_exptl_absorpt_correction_type multi-scan
_exptl_absorpt_process_details
;
SADABS-2014/5 - Bruker AXS area detector scaling and absorption correction
;
_exptl_crystal_colour 'light green'
_exptl_crystal_density_diffrn 1.241
_exptl_crystal_density_method 'not measured'
_exptl_crystal_description plate
_exptl_crystal_F_000 392
_exptl_crystal_size_max 0.360
_exptl_crystal_size_mid 0.180
_exptl_crystal_size_min 0.060
_refine_diff_density_max 0.131
_refine_diff_density_min -0.179
_refine_ls_extinction_method none
_refine_ls_goodness_of_fit_ref 1.045
_refine_ls_hydrogen_treatment constr
_refine_ls_matrix_type full
_refine_ls_number_parameters 129
_refine_ls_number_reflns 1713
_refine_ls_number_restraints 0
_refine_ls_restrained_S_all 1.045
_refine_ls_R_factor_all 0.0328
_refine_ls_R_factor_gt 0.0317
_refine_ls_shift/su_max 0.001
_refine_ls_shift/su_mean 0.000
_refine_ls_structure_factor_coef Fsqd
_refine_ls_weighting_details 'w=1/[\s^2^(Fo^2^)+(0.0462P)^2^+0.2267P] where P=(Fo^2^+2Fc^2^)/3'
_refine_ls_weighting_scheme calc
_refine_ls_wR_factor_gt 0.0865
_refine_ls_wR_factor_ref 0.0876
_reflns_number_gt 1632
_reflns_number_total 1713
_reflns_threshold_expression 'I > 2\s(I)'
_cod_data_source_file jo7b01188_si_002.cif
_cod_data_source_block Win008
_cod_depositor_comments
;
The following automatic conversions were performed:

'_exptl_absorpt_correction_type' value 'Multi-Scan' changed to
'multi-scan' according to
/home/data/users/saulius/crontab/automatic-downloads/rss-feeds/ACS/lib/dictionaries/cif_core.dic
dictionary named 'cif_core.dic' version 2.4.2 from 2011-04-26.

Automatic conversion script
Id: cif_fix_values 4973 2017-02-22 13:04:09Z antanas 

 Adding full bibliography for 4032558.cif.
;
_cod_database_code 4032558

loop_
_space_group_symop_operation_xyz
'x, y, z'
'-x, y+1/2, -z+1/2'
'-x, -y, -z'
'x, -y-1/2, z-1/2'

loop_
_atom_site_type_symbol
_atom_site_label
_atom_site_fract_x
_atom_site_fract_y
_atom_site_fract_z
_atom_site_U_iso_or_equiv
_atom_site_adp_type
_atom_site_calc_flag
_atom_site_refinement_flags_adp
_atom_site_refinement_flags_posn
_atom_site_occupancy
C C1 0.85575(14) 0.81756(17) 0.43852(6) 0.0337(3) Uani d . . 1
H H1A 0.8131 0.9156 0.4712 0.051 Uiso calc U R 1
H H1B 0.8442 0.8786 0.3918 0.051 Uiso calc U R 1
H H1C 0.9742 0.7884 0.4532 0.051 Uiso calc U R 1
C C2 0.71846(15) 0.52305(19) 0.37129(5) 0.0370(3) Uani d . . 1
H H2A 0.7862 0.3966 0.3693 0.056 Uiso calc U R 1
H H2B 0.7411 0.6173 0.3336 0.056 Uiso calc U R 1
H H2C 0.5994 0.4858 0.3661 0.056 Uiso calc U R 1
C C3 0.74850(11) 0.51863(15) 0.49816(5) 0.0244(2) Uani d . . 1
C C4 0.81372(13) 0.59998(16) 0.56321(5) 0.0276(2) Uani d . . 1
H H4 0.8677 0.7319 0.5654 0.033 Uiso calc U R 1
C C5 0.80031(12) 0.49059(15) 0.62385(5) 0.0270(2) Uani d . . 1
H H5 0.8447 0.549 0.6671 0.032 Uiso calc U R 1
C C6 0.72337(11) 0.29720(15) 0.62278(5) 0.0238(2) Uani d . . 1
C C7 0.65650(12) 0.21579(16) 0.55914(5) 0.0265(2) Uani d . . 1
H H7 0.6019 0.0843 0.5576 0.032 Uiso calc U R 1
C C8 0.66830(12) 0.32343(16) 0.49802(5) 0.0274(2) Uani d . . 1
H H8 0.6215 0.2648 0.4551 0.033 Uiso calc U R 1
C C9 0.72368(12) 0.17492(16) 0.69038(5) 0.0256(2) Uani d . . 1
H H9 0.7336 0.2767 0.7298 0.031 Uiso calc U R 1
C C10 0.86907(13) 0.03193(15) 0.70048(5) 0.0262(2) Uani d . . 1
C C11 0.56899(13) 0.05343(17) 0.69376(5) 0.0323(3) Uani d . . 1
N N1 0.76101(11) 0.62578(14) 0.43764(4) 0.0309(2) Uani d . . 1
N N2 0.44898(13) -0.03963(18) 0.69612(6) 0.0488(3) Uani d . . 1
N N3 0.98280(12) -0.07520(15) 0.70701(5) 0.0357(2) Uani d . . 1

loop_
_atom_site_aniso_label
_atom_site_aniso_U_11
_atom_site_aniso_U_22
_atom_site_aniso_U_33
_atom_site_aniso_U_12
_atom_site_aniso_U_13
_atom_site_aniso_U_23
C1 0.0376(6) 0.0315(6) 0.0330(6) 0.0014(4) 0.0074(5) 0.0061(4)
C2 0.0435(6) 0.0429(7) 0.0243(5) 0.0020(5) 0.0020(5) 0.0018(4)
C3 0.0208(5) 0.0269(5) 0.0255(5) 0.0042(4) 0.0022(4) 0.0014(4)
C4 0.0303(5) 0.0224(5) 0.0298(5) -0.0020(4) 0.0016(4) -0.0006(4)
C5 0.0298(5) 0.0263(5) 0.0239(5) -0.0008(4) -0.0008(4) -0.0030(4)
C6 0.0213(5) 0.0252(5) 0.0249(5) 0.0020(4) 0.0031(4) 0.0001(4)
C7 0.0244(5) 0.0245(5) 0.0303(5) -0.0028(4) 0.0023(4) -0.0017(4)
C8 0.0261(5) 0.0305(6) 0.0246(5) -0.0007(4) -0.0016(4) -0.0038(4)
C9 0.0258(5) 0.0254(5) 0.0258(5) -0.0008(4) 0.0034(4) -0.0004(4)
C10 0.0311(5) 0.0257(5) 0.0214(5) -0.0042(4) 0.0012(4) 0.0010(4)
C11 0.0315(6) 0.0357(6) 0.0295(5) -0.0007(5) 0.0031(4) 0.0077(4)
N1 0.0334(5) 0.0340(5) 0.0249(5) -0.0021(4) 0.0020(4) 0.0029(3)
N2 0.0380(6) 0.0574(7) 0.0506(6) -0.0131(5) 0.0033(5) 0.0173(5)
N3 0.0366(5) 0.0334(5) 0.0359(5) 0.0049(4) -0.0007(4) 0.0032(4)

loop_
_atom_type_symbol
_atom_type_description
_atom_type_scat_dispersion_real
_atom_type_scat_dispersion_imag
_atom_type_scat_source
H H 0.0000 0.0000 'International Tables Vol C Tables 4.2.6.8 and 6.1.1.4'
C C 0.0181 0.0091 'International Tables Vol C Tables 4.2.6.8 and 6.1.1.4'
N N 0.0311 0.0180 'International Tables Vol C Tables 4.2.6.8 and 6.1.1.4'

loop_
_geom_angle_atom_site_label_1
_geom_angle_atom_site_label_2
_geom_angle_atom_site_label_3
_geom_angle
N1 C1 H1A 109.5
N1 C1 H1B 109.5
H1A C1 H1B 109.5
N1 C1 H1C 109.5
H1A C1 H1C 109.5
H1B C1 H1C 109.5
N1 C2 H2A 109.5
N1 C2 H2B 109.5
H2A C2 H2B 109.5
N1 C2 H2C 109.5
H2A C2 H2C 109.5
H2B C2 H2C 109.5
N1 C3 C8 121.42(9)
N1 C3 C4 121.43(10)
C8 C3 C4 117.15(9)
C5 C4 C3 120.91(10)
C5 C4 H4 119.5
C3 C4 H4 119.5
C4 C5 C6 121.28(9)
C4 C5 H5 119.4
C6 C5 H5 119.4
C5 C6 C7 118.57(9)
C5 C6 C9 119.33(9)
C7 C6 C9 121.99(9)
C8 C7 C6 120.90(9)
C8 C7 H7 119.5
C6 C7 H7 119.5
C7 C8 C3 121.18(9)
C7 C8 H8 119.4
C3 C8 H8 119.4
C11 C9 C10 108.79(9)
C11 C9 C6 112.87(8)
C10 C9 C6 111.02(8)
C11 C9 H9 108.0
C10 C9 H9 108.0
C6 C9 H9 108.0
N3 C10 C9 178.25(11)
N2 C11 C9 179.61(13)
C3 N1 C1 120.34(9)
C3 N1 C2 119.69(9)
C1 N1 C2 118.03(9)

loop_
_geom_bond_atom_site_label_1
_geom_bond_atom_site_label_2
_geom_bond_distance
C1 N1 1.4466(15)
C1 H1A 0.98
C1 H1B 0.98
C1 H1C 0.98
C2 N1 1.4500(14)
C2 H2A 0.98
C2 H2B 0.98
C2 H2C 0.98
C3 N1 1.3712(13)
C3 C8 1.4090(15)
C3 C4 1.4090(15)
C4 C5 1.3816(15)
C4 H4 0.95
C5 C6 1.3861(15)
C5 H5 0.95
C6 C7 1.3897(14)
C6 C9 1.5251(14)
C7 C8 1.3818(14)
C7 H7 0.95
C8 H8 0.95
C9 C11 1.4746(15)
C9 C10 1.4814(14)
C9 H9 1.0
C10 N3 1.1394(14)
C11 N2 1.1392(15)
